data_4108530
loop_
_publ_author_name
'Rudolf Knorr'
'Thomas Menke'
'Kathrin Ferchland'
'Johann Mehlst\"aubl'
'David S. Stephenson'

_publ_section_title
;
 Microsolvation and 13C-Li NMR Coupling
;
_journal_name_full 'Journal of the American Chemical Society'
_journal_page_first 14179
_journal_page_last 14188
_journal_paper_doi 10.1021/ja8026828
_journal_volume 130
_journal_year 2008
_chemical_formula_moiety 'C48 H62 Li2 O2         2 C5 H10'
_chemical_formula_sum 'C58 H82 Li2 O2'
_chemical_formula_weight 825.12
_chemical_name_systematic
; 
 ? 
;
_space_group_IT_number 2
_symmetry_cell_setting triclinic
_symmetry_space_group_name_Hall '-P 1'
_symmetry_space_group_name_H-M 'P -1'
_atom_sites_solution_hydrogens geom
_atom_sites_solution_primary direct
_atom_sites_solution_secondary difmap
_audit_creation_method SHELXL
_cell_angle_alpha 81.70(2)
_cell_angle_beta 73.58(2)
_cell_angle_gamma 71.71(2)
_cell_formula_units_Z 1
_cell_length_a 10.988(3)
_cell_length_b 11.469(2)
_cell_length_c 11.757(4)
_cell_measurement_reflns_used 15
_cell_measurement_temperature 293(2)
_cell_measurement_theta_max 12
_cell_measurement_theta_min 9
_cell_volume 1346.9(7)
_computing_cell_refinement CAD4(Enraf-Nonius,_1977)
_computing_data_collection CAD4(Enraf-Nonius,_1977)
_computing_data_reduction process_MOLEN(Fair,_1990)
_computing_molecular_graphics ZORTEP(Zsolnai,_1994)
_computing_publication_material 'SHELXL-93 (Sheldrick, 1993)'
_computing_structure_refinement 'SHELXL-93 (Sheldrick, 1993)'
_computing_structure_solution 'SHELXS-86 (Sheldrick, 1990)'
_diffrn_ambient_temperature 253(2)
_diffrn_measurement_device Enraf-Nonius_CAD4
_diffrn_measurement_method \o-2\T-scan
_diffrn_radiation_monochromator graphite
_diffrn_radiation_source 'fine-focus sealed tube'
_diffrn_radiation_type MoK\a
_diffrn_radiation_wavelength 0.71069
_diffrn_reflns_av_R_equivalents 0.0377
_diffrn_reflns_av_sigmaI/netI 0.0566
_diffrn_reflns_limit_h_max 9
_diffrn_reflns_limit_h_min 0
_diffrn_reflns_limit_k_max 9
_diffrn_reflns_limit_k_min -9
_diffrn_reflns_limit_l_max 10
_diffrn_reflns_limit_l_min -9
_diffrn_reflns_number 2008
_diffrn_reflns_theta_max 18.05
_diffrn_reflns_theta_min 2.35
_diffrn_standards_decay_% 0.2
_diffrn_standards_interval_time 3600
_diffrn_standards_number 3
_exptl_absorpt_coefficient_mu 0.058
_exptl_absorpt_correction_type none
_exptl_crystal_colour yellow
_exptl_crystal_density_diffrn 1.017
_exptl_crystal_description plate
_exptl_crystal_F_000 452
_exptl_crystal_size_max .53
_exptl_crystal_size_mid .43
_exptl_crystal_size_min .20
_refine_diff_density_max 0.232
_refine_diff_density_min -0.246
_refine_diff_density_rms 0.069
_refine_ls_extinction_coef 0.0509(119)
_refine_ls_extinction_expression Fc^*^=kFc[1+0.001xFc^2^\l^3^/sin(2\q)]^-1/4^
_refine_ls_extinction_method SHELXL
_refine_ls_goodness_of_fit_all 1.171
_refine_ls_goodness_of_fit_obs 1.373
_refine_ls_hydrogen_treatment riding
_refine_ls_matrix_type full
_refine_ls_number_parameters 358
_refine_ls_number_reflns 1863
_refine_ls_number_restraints 163
_refine_ls_restrained_S_all 1.160
_refine_ls_restrained_S_obs 1.326
_refine_ls_R_factor_all 0.1452
_refine_ls_R_factor_obs 0.1072
_refine_ls_shift/esd_max -0.368
_refine_ls_shift/esd_mean 0.042
_refine_ls_structure_factor_coef Fsqd
_refine_ls_weighting_details 'w=1/[\s^2^(Fo^2^)+(0.1575P)^2^+1.8825P] where P=(Fo^2^+2Fc^2^)/3'
_refine_ls_weighting_scheme calc
_refine_ls_wR_factor_all 0.3078
_refine_ls_wR_factor_obs 0.2724
_reflns_number_observed 1198
_reflns_number_total 1863
_reflns_observed_criterion >2sigma(I)
_cod_data_source_file ja8026828_si_002.cif
_cod_data_source_block menke3
_cod_depositor_comments
;
The following automatic conversions were performed:

'_refine_ls_weighting_scheme' value 'calc
w=1/[\s^2^(Fo^2^)+(0.1575P)^2^+1.8825P] where P=(Fo^2^+2Fc^2^)/3' was
changed to 'calc'. New tag '_refine_ls_weighting_details' was
created. The value of the new tag was set to
'w=1/[\s^2^(Fo^2^)+(0.1575P)^2^+1.8825P] where P=(Fo^2^+2Fc^2^)/3'.

Automatic conversion script
Id: cif_fix_values 3143 2015-03-26 13:38:13Z robertas 
;
_cod_original_cell_volume 1346.8(6)
_cod_database_code 4108530

loop_
_symmetry_equiv_pos_as_xyz
'x, y, z'
'-x, -y, -z'

loop_
_atom_site_aniso_label
_atom_site_aniso_U_11
_atom_site_aniso_U_22
_atom_site_aniso_U_33
_atom_site_aniso_U_23
_atom_site_aniso_U_13
_atom_site_aniso_U_12
Li1 0.086(10) 0.078(9) 0.083(10) 0.015(8) -0.030(8) -0.031(8)
C1 0.060(6) 0.080(6) 0.057(5) -0.006(5) -0.021(5) -0.008(5)
C2 0.053(5) 0.060(5) 0.061(6) -0.002(4) -0.022(4) -0.003(4)
C3 0.077(6) 0.063(5) 0.053(5) -0.001(5) -0.034(5) -0.005(5)
C9 0.062(6) 0.064(5) 0.058(5) -0.013(4) -0.008(5) -0.011(5)
C4 0.077(6) 0.085(6) 0.072(6) -0.017(5) -0.019(5) -0.016(5)
C5 0.069(6) 0.089(7) 0.084(6) -0.002(5) -0.024(5) -0.007(5)
C6 0.085(7) 0.094(7) 0.080(6) 0.008(5) -0.045(5) -0.017(6)
C7 0.067(6) 0.091(7) 0.078(6) -0.006(5) -0.012(5) -0.016(5)
C8 0.061(6) 0.070(6) 0.070(6) 0.012(5) -0.034(5) -0.022(5)
C10 0.082(7) 0.120(8) 0.069(6) -0.003(5) -0.020(6) -0.002(6)
C11 0.099(7) 0.075(6) 0.093(6) -0.023(5) -0.055(5) 0.008(5)
C12 0.090(7) 0.090(6) 0.077(6) -0.005(5) -0.032(5) 0.001(5)
C13 0.088(7) 0.093(7) 0.117(7) -0.032(6) -0.056(6) -0.009(6)
C14 0.073(6) 0.064(5) 0.061(5) -0.019(5) -0.008(5) -0.012(5)
C15 0.097(6) 0.108(7) 0.070(5) 0.006(5) -0.040(5) -0.028(5)
C16 0.116(7) 0.096(6) 0.080(6) -0.003(5) -0.031(5) 0.000(6)
C17 0.156(8) 0.112(7) 0.108(7) 0.007(6) -0.057(6) -0.014(6)
C18 0.123(7) 0.122(7) 0.088(6) -0.014(6) -0.040(6) 0.008(6)
C19 0.119(7) 0.141(8) 0.089(6) -0.007(6) -0.042(5) -0.006(6)
C20 0.100(6) 0.117(7) 0.081(6) -0.010(5) -0.037(5) 0.001(6)
O1 0.086(4) 0.086(4) 0.108(5) 0.011(4) -0.027(4) -0.029(3)
C21 0.100(15) 0.100(14) 0.099(14) -0.008(9) -0.036(9) -0.036(9)
C22 0.235(34) 0.262(34) 0.265(34) -0.003(20) -0.059(19) -0.079(20)
C23 0.076(11) 0.084(12) 0.087(11) -0.005(9) -0.020(8) -0.026(8)
C24 0.125(18) 0.116(16) 0.121(18) -0.012(14) -0.019(14) -0.034(13)
C21A 0.169(17) 0.170(18) 0.170(18) -0.011(9) -0.055(10) -0.054(10)
C22A 0.066(11) 0.110(13) 0.113(13) 0.035(10) -0.027(10) -0.029(9)
C23A 0.147(13) 0.138(12) 0.149(13) -0.008(9) -0.027(9) -0.048(9)
C24A 0.171(18) 0.175(19) 0.220(21) -0.021(16) -0.047(16) -0.080(15)
C25 0.252(20) 0.263(20) 0.264(21) -0.018(10) -0.067(11) -0.077(11)
C26 0.228(18) 0.225(18) 0.219(18) -0.022(10) -0.063(10) -0.061(10)
C27 0.189(16) 0.174(16) 0.187(16) -0.015(10) -0.047(10) -0.054(10)
C28 0.196(17) 0.194(17) 0.191(17) -0.027(10) -0.060(10) -0.057(10)
C29 0.274(21) 0.270(21) 0.272(21) -0.020(10) -0.071(11) -0.071(11)
C25A 0.157(12) 0.150(12) 0.169(12) -0.016(9) -0.046(9) -0.041(9)
C26A 0.214(15) 0.209(15) 0.201(15) -0.014(10) -0.053(10) -0.054(10)
C27A 0.162(13) 0.168(13) 0.160(13) -0.013(9) -0.033(9) -0.039(9)
C28A 0.217(15) 0.210(15) 0.205(15) -0.014(10) -0.058(10) -0.057(10)
C29A 0.128(11) 0.143(11) 0.128(11) -0.010(8) -0.026(8) -0.028(8)

loop_
_atom_site_label
_atom_site_type_symbol
_atom_site_fract_x
_atom_site_fract_y
_atom_site_fract_z
_atom_site_U_iso_or_equiv
_atom_site_thermal_displace_type
_atom_site_occupancy
_atom_site_calc_flag
_atom_site_refinement_flags
_atom_site_disorder_group
Li1 Li 0.5747(14) 0.0621(13) 0.4646(12) 0.081(4) Uani 1 d . .
C1 C 0.3154(8) 0.1588(8) 0.2032(7) 0.067(2) Uani 1 d . .
C2 C 0.3419(8) 0.1389(7) 0.3261(7) 0.060(2) Uani 1 d . .
C3 C 0.2407(4) 0.2380(3) 0.4049(3) 0.064(2) Uani 1 d . .
C9 C 0.1459(4) 0.3034(3) 0.3331(3) 0.064(2) Uani 1 d R .
C4 C 0.0287(4) 0.3968(3) 0.3634(3) 0.078(3) Uani 1 d R .
H4 H -0.0005(4) 0.4259(3) 0.4392(3) 0.094 Uiso 1 calc R .
C5 C -0.0450(4) 0.4469(3) 0.2809(3) 0.084(3) Uani 1 d R .
H5 H -0.1238(4) 0.5096(3) 0.3013(3) 0.101 Uiso 1 calc R .
C6 C -0.0015(4) 0.4036(3) 0.1681(3) 0.085(3) Uani 1 d R .
H6 H -0.0510(4) 0.4372(3) 0.1127(3) 0.101 Uiso 1 calc R .
C7 C 0.1157(4) 0.3102(3) 0.1377(3) 0.082(3) Uani 1 d R .
H7 H 0.1449(4) 0.2811(3) 0.0620(3) 0.098 Uiso 1 calc R .
C8 C 0.1894(4) 0.2601(3) 0.2202(3) 0.064(2) Uani 1 d R .
C10 C 0.4251(9) 0.2033(9) 0.1087(7) 0.097(3) Uani 1 d . .
H10A H 0.5091(11) 0.1423(22) 0.1042(32) 0.116 Uiso 1 calc R .
H10B H 0.4289(34) 0.2793(25) 0.1308(24) 0.116 Uiso 1 calc R .
H10C H 0.4051(27) 0.2159(44) 0.0326(11) 0.116 Uiso 1 calc R .
C11 C 0.3034(9) 0.0449(7) 0.1606(8) 0.088(3) Uani 1 d . .
H11A H 0.2446(37) 0.0097(26) 0.2225(17) 0.106 Uiso 1 calc R .
H11B H 0.3891(11) -0.0142(19) 0.1409(41) 0.106 Uiso 1 calc R .
H11C H 0.2688(46) 0.0672(11) 0.0916(26) 0.106 Uiso 1 calc R .
C12 C 0.1716(9) 0.1888(8) 0.5234(7) 0.090(3) Uani 1 d . .
H12A H 0.2361(10) 0.1426(37) 0.5659(19) 0.108 Uiso 1 calc R .
H12B H 0.1241(39) 0.1364(35) 0.5108(7) 0.108 Uiso 1 calc R .
H12C H 0.1106(35) 0.2561(8) 0.5687(18) 0.108 Uiso 1 calc R .
C13 C 0.3059(9) 0.3286(8) 0.4333(8) 0.095(3) Uani 1 d . .
H13A H 0.3654(37) 0.2861(13) 0.4819(37) 0.113 Uiso 1 calc R .
H13B H 0.2385(9) 0.3952(25) 0.4750(39) 0.113 Uiso 1 calc R .
H13C H 0.3543(40) 0.3604(35) 0.3606(9) 0.113 Uiso 1 calc R .
C14 C 0.4360(8) 0.0537(7) 0.3664(7) 0.068(2) Uani 1 d D .
C15 C 0.5401(10) -0.0442(9) 0.2934(8) 0.089(3) Uani 1 d DU .
C16 C 0.5242(11) -0.1616(10) 0.3001(8) 0.104(3) Uani 1 d U .
H16 H 0.4439(11) -0.1753(10) 0.3419(8) 0.124 Uiso 1 calc R .
C17 C 0.6323(13) -0.2622(11) 0.2421(10) 0.128(4) Uani 1 d U .
H17 H 0.6237(13) -0.3409(11) 0.2457(10) 0.153 Uiso 1 calc R .
C18 C 0.7465(12) -0.2352(12) 0.1823(9) 0.118(4) Uani 1 d U .
H18 H 0.8163(12) -0.2986(12) 0.1446(9) 0.141 Uiso 1 calc R .
C19 C 0.7664(12) -0.1268(12) 0.1736(9) 0.120(4) Uani 1 d U .
H19 H 0.8482(12) -0.1150(12) 0.1337(9) 0.144 Uiso 1 calc R .
C20 C 0.6597(11) -0.0289(10) 0.2266(8) 0.103(3) Uani 1 d U .
H20 H 0.6705(11) 0.0495(10) 0.2160(8) 0.124 Uiso 1 calc R .
O1 O 0.6904(6) 0.1684(5) 0.4117(5) 0.094(2) Uani 1 d D .
C21 C 0.8164(16) 0.1409(38) 0.4415(23) 0.095(12) Uani 0.42(2) d PDU 1
H21A H 0.8256(16) 0.0744(38) 0.5025(23) 0.114 Uiso 0.42(2) calc PR 1
H21B H 0.8262(16) 0.2127(38) 0.4685(23) 0.114 Uiso 0.42(2) calc PR 1
C22 C 0.9155(57) 0.1035(60) 0.3253(37) 0.255(30) Uani 0.42(2) d PDU 1
H22A H 0.9556(290) 0.0161(78) 0.3294(128) 0.306 Uiso 0.42(2) calc PR 1
H22B H 0.9826(221) 0.1448(286) 0.3103(174) 0.306 Uiso 0.42(2) calc PR 1
H22C H 0.8713(88) 0.1257(331) 0.2623(62) 0.306 Uiso 0.42(2) calc PR 1
C23 C 0.6656(28) 0.2860(13) 0.3473(18) 0.082(8) Uani 0.42(2) d PDU 1
H23A H 0.5973(28) 0.2948(13) 0.3068(18) 0.098 Uiso 0.42(2) calc PR 1
H23B H 0.7456(28) 0.2918(13) 0.2879(18) 0.098 Uiso 0.42(2) calc PR 1
C24 C 0.6217(34) 0.3877(22) 0.4314(26) 0.123(11) Uani 0.42(2) d PDU 1
H24A H 0.6118(151) 0.4657(24) 0.3869(28) 0.148 Uiso 0.42(2) calc PR 1
H24B H 0.6870(78) 0.3759(81) 0.4750(100) 0.148 Uiso 0.42(2) calc PR 1
H24C H 0.5385(80) 0.3861(90) 0.4858(90) 0.148 Uiso 0.42(2) calc PR 1
C21A C 0.8119(15) 0.1496(42) 0.4471(24) 0.165(16) Uani 0.58(2) d PDU 2
H21C H 0.8102(15) 0.0983(42) 0.5204(24) 0.199 Uiso 0.58(2) calc PR 2
H21D H 0.8198(15) 0.2280(42) 0.4606(24) 0.199 Uiso 0.58(2) calc PR 2
C22A C 0.9285(20) 0.0881(22) 0.3502(19) 0.099(8) Uani 0.58(2) d PDU 2
H22D H 1.0036(35) 0.0493(89) 0.3826(29) 0.119 Uiso 0.58(2) calc PR 2
H22E H 0.9494(72) 0.1486(26) 0.2885(51) 0.119 Uiso 0.58(2) calc PR 2
H22F H 0.9067(41) 0.0272(71) 0.3180(66) 0.119 Uiso 0.58(2) calc PR 2
C23A C 0.6669(30) 0.2540(17) 0.3123(17) 0.145(10) Uani 0.58(2) d PDU 2
H23C H 0.5961(30) 0.2433(17) 0.2846(17) 0.174 Uiso 0.58(2) calc PR 2
H23D H 0.7463(30) 0.2410(17) 0.2473(17) 0.174 Uiso 0.58(2) calc PR 2
C24A C 0.6287(31) 0.3815(21) 0.3559(34) 0.181(12) Uani 0.58(2) d PDU 2
H24D H 0.5395(69) 0.4012(71) 0.4048(142) 0.217 Uiso 0.58(2) calc PR 2
H24E H 0.6347(185) 0.4403(30) 0.2892(35) 0.217 Uiso 0.58(2) calc PR 2
H24F H 0.6876(117) 0.3840(52) 0.4016(143) 0.217 Uiso 0.58(2) calc PR 2
C25 C 0.3473(26) 0.6514(34) 0.1588(40) 0.258(19) Uani 0.43(2) d PDU 1
H25A H 0.4017(26) 0.5927(34) 0.2057(40) 0.310 Uiso 0.43(2) calc PR 1
H25B H 0.3951(26) 0.7062(34) 0.1090(40) 0.310 Uiso 0.43(2) calc PR 1
C26 C 0.2122(32) 0.7177(42) 0.2312(27) 0.223(16) Uani 0.43(2) d PDU 1
H26A H 0.2152(32) 0.7690(42) 0.2886(27) 0.267 Uiso 0.43(2) calc PR 1
H26B H 0.1582(32) 0.6634(42) 0.2692(27) 0.267 Uiso 0.43(2) calc PR 1
C27 C 0.1739(37) 0.7899(26) 0.1222(32) 0.183(14) Uani 0.43(2) d PDU 1
H27A H 0.2422(37) 0.8255(26) 0.0733(32) 0.219 Uiso 0.43(2) calc PR 1
H27B H 0.0903(37) 0.8537(26) 0.1422(32) 0.219 Uiso 0.43(2) calc PR 1
C28 C 0.1629(31) 0.6849(32) 0.0647(37) 0.189(15) Uani 0.43(2) d PDU 1
H28A H 0.0827(31) 0.6616(32) 0.1032(37) 0.227 Uiso 0.43(2) calc PR 1
H28B H 0.1703(31) 0.7017(32) -0.0199(37) 0.227 Uiso 0.43(2) calc PR 1
C29 C 0.2853(44) 0.5923(43) 0.0916(56) 0.273(19) Uani 0.43(2) d PDU 1
H29A H 0.3486(44) 0.5631(43) 0.0181(56) 0.328 Uiso 0.43(2) calc PR 1
H29B H 0.2617(44) 0.5224(43) 0.1389(56) 0.328 Uiso 0.43(2) calc PR 1
C25A C 0.3382(23) 0.5856(23) 0.1288(17) 0.158(9) Uani 0.57(2) d PDU 2
H25C H 0.3543(23) 0.4983(23) 0.1506(17) 0.190 Uiso 0.57(2) calc PR 2
H25D H 0.4223(23) 0.6042(23) 0.1076(17) 0.190 Uiso 0.57(2) calc PR 2
C26A C 0.2457(24) 0.6582(29) 0.2325(22) 0.209(13) Uani 0.57(2) d PDU 2
H26C H 0.2895(24) 0.7048(29) 0.2615(22) 0.251 Uiso 0.57(2) calc PR 2
H26D H 0.2116(24) 0.6048(29) 0.2971(22) 0.251 Uiso 0.57(2) calc PR 2
C27A C 0.1365(25) 0.7426(26) 0.1789(17) 0.167(10) Uani 0.57(2) d PDU 2
H27C H 0.1176(25) 0.8259(26) 0.2012(17) 0.200 Uiso 0.57(2) calc PR 2
H27D H 0.0566(25) 0.7171(26) 0.2111(17) 0.200 Uiso 0.57(2) calc PR 2
C28A C 0.1738(31) 0.7414(25) 0.0442(19) 0.210(13) Uani 0.57(2) d PDU 2
H28C H 0.0984(31) 0.7460(25) 0.0146(19) 0.252 Uiso 0.57(2) calc PR 2
H28D H 0.2103(31) 0.8084(25) 0.0069(19) 0.252 Uiso 0.57(2) calc PR 2
C29A C 0.2772(22) 0.6182(20) 0.0242(18) 0.137(8) Uani 0.57(2) d PDU 2
H29C H 0.3445(22) 0.6229(20) -0.0489(18) 0.164 Uiso 0.57(2) calc PR 2
H29D H 0.2367(22) 0.5561(20) 0.0183(18) 0.164 Uiso 0.57(2) calc PR 2

loop_
_atom_type_symbol
_atom_type_description
_atom_type_scat_dispersion_real
_atom_type_scat_dispersion_imag
_atom_type_scat_source
C C 0.0033 0.0016 'International Tables Vol C Tables 4.2.6.8 and 6.1.1.4'
H H 0.0000 0.0000 'International Tables Vol C Tables 4.2.6.8 and 6.1.1.4'
O O 0.0106 0.0060 'International Tables Vol C Tables 4.2.6.8 and 6.1.1.4'
Li Li -0.0003 0.0001 'International Tables Vol C Tables 4.2.6.8 and 6.1.1.4'

loop_
_geom_angle_atom_site_label_1
_geom_angle_atom_site_label_2
_geom_angle_atom_site_label_3
_geom_angle
_geom_angle_site_symmetry_1
_geom_angle_site_symmetry_3
O1 Li1 C14 122.7(7) . .
O1 Li1 C14 123.3(8) . 2_656
C14 Li1 C14 114.0(7) . 2_656
O1 Li1 Li1 177.5(11) . 2_656
C14 Li1 Li1 57.7(6) . 2_656
C14 Li1 Li1 56.3(6) 2_656 2_656
O1 Li1 H12A 95.5(9) . 2_656
C14 Li1 H12A 106.4(12) . 2_656
C14 Li1 H12A 70.1(5) 2_656 2_656
Li1 Li1 H12A 86.7(10) 2_656 2_656
O1 Li1 C15 115.7(7) . .
C14 Li1 C15 34.0(3) . .
C14 Li1 C15 112.3(6) 2_656 .
Li1 Li1 C15 66.1(7) 2_656 .
H12A Li1 C15 74.2(10) 2_656 .
O1 Li1 H16 73.6(5) . 2_656
C14 Li1 H16 135.4(7) . 2_656
C14 Li1 H16 64.3(5) 2_656 2_656
Li1 Li1 H16 104.4(8) 2_656 2_656
H12A Li1 H16 113.3(10) 2_656 2_656
C15 Li1 H16 168.2(7) . 2_656
O1 Li1 H20 73.2(5) . .
C14 Li1 H20 63.0(5) . .
C14 Li1 H20 142.4(7) 2_656 .
Li1 Li1 H20 108.6(9) 2_656 .
H12A Li1 H20 75.1(6) 2_656 .
C15 Li1 H20 42.5(4) . .
H16 Li1 H20 146.4(7) 2_656 .
O1 Li1 C15 116.6(7) . 2_656
C14 Li1 C15 109.5(6) . 2_656
C14 Li1 C15 32.4(3) 2_656 2_656
Li1 Li1 C15 61.5(6) 2_656 2_656
H12A Li1 C15 102.2(6) 2_656 2_656
C15 Li1 C15 127.7(6) . 2_656
H16 Li1 C15 43.4(4) 2_656 2_656
H20 Li1 C15 170.1(7) . 2_656
O1 Li1 H13A 84.7(7) . .
C14 Li1 H13A 70.3(5) . .
C14 Li1 H13A 113.0(10) 2_656 .
Li1 Li1 H13A 93.2(9) 2_656 .
H12A Li1 H13A 176.0(12) 2_656 .
C15 Li1 H13A 102.1(6) . .
H16 Li1 H13A 70.6(6) 2_656 .
H20 Li1 H13A 101.2(9) . .
C15 Li1 H13A 81.2(9) 2_656 .
C8 C1 C2 102.4(6) . .
C8 C1 C11 112.1(6) . .
C2 C1 C11 113.5(7) . .
C8 C1 C10 108.9(6) . .
C2 C1 C10 111.4(7) . .
C11 C1 C10 108.3(7) . .
C14 C2 C3 121.2(6) . .
C14 C2 C1 129.5(7) . .
C3 C2 C1 109.3(6) . .
C9 C3 C2 104.2(3) . .
C9 C3 C12 111.3(4) . .
C2 C3 C12 114.0(5) . .
C9 C3 C13 109.9(3) . .
C2 C3 C13 111.4(5) . .
C12 C3 C13 106.1(6) . .
C4 C9 C8 120.0 . .
C4 C9 C3 129.5 . .
C8 C9 C3 110.5 . .
C5 C4 C9 120.0 . .
C6 C5 C4 120.0 . .
C7 C6 C5 120.0 . .
C6 C7 C8 120.0 . .
C7 C8 C9 120.0 . .
C7 C8 C1 126.9(3) . .
C9 C8 C1 113.1(3) . .
C2 C14 C15 124.0(7) . .
C2 C14 Li1 133.0(7) . .
C15 C14 Li1 90.9(7) . .
C2 C14 Li1 130.7(7) . 2_656
C15 C14 Li1 94.7(6) . 2_656
Li1 C14 Li1 66.0(7) . 2_656
C20 C15 C16 116.8(9) . .
C20 C15 C14 122.9(9) . .
C16 C15 C14 120.0(9) . .
C20 C15 Li1 86.4(7) . .
C16 C15 Li1 127.0(7) . .
C14 C15 Li1 55.1(5) . .
C20 C15 Li1 134.0(7) . 2_656
C16 C15 Li1 82.0(6) . 2_656
C14 C15 Li1 52.9(5) . 2_656
Li1 C15 Li1 52.3(6) . 2_656
C17 C16 C15 120.5(10) . .
C18 C17 C16 116.4(12) . .
C17 C18 C19 125.4(12) . .
C20 C19 C18 117.7(12) . .
C15 C20 C19 123.0(11) . .
C23 O1 C21 108.9(21) . .
C23A O1 C21A 118.2(22) . .
C23A O1 Li1 115.7(14) . .
C23 O1 Li1 128.1(13) . .
C21 O1 Li1 122.8(17) . .
C21A O1 Li1 124.6(20) . .
O1 C21 C22 102.8(30) . .
O1 C23 C24 110.1(16) . .
O1 C21A C22A 109.2(16) . .
O1 C23A C24A 106.6(18) . .
C26 C25 C29 90.7(32) . .
C25 C26 C27 91.9(25) . .
C25 C26 C29 44.8(16) . .
C27 C26 C29 73.1(22) . .
C26 C27 C28 97.9(31) . .
C29 C28 C27 95.4(28) . .
C28 C29 C25 109.8(32) . .
C28 C29 C26 74.9(25) . .
C25 C29 C26 44.5(16) . .
C26A C25A C29A 109.6(18) . .
C25A C26A C27A 102.6(19) . .
C26A C27A C28A 112.1(20) . .
C29A C28A C27A 101.5(18) . .
C28A C29A C25A 107.4(18) . .

loop_
_geom_bond_atom_site_label_1
_geom_bond_atom_site_label_2
_geom_bond_distance
_geom_bond_site_symmetry_2
Li1 O1 1.95(2) .
Li1 C14 2.19(2) .
Li1 C14 2.22(2) 2_656
Li1 Li1 2.40(3) 2_656
Li1 H12A 2.59(2) 2_656
Li1 C15 2.67(2) .
Li1 H16 2.71(2) 2_656
Li1 H20 2.82(2) .
Li1 C15 2.77(2) 2_656
Li1 H13A 2.85(3) .
C1 C8 1.485(8) .
C1 C2 1.526(11) .
C1 C11 1.519(11) .
C1 C10 1.554(11) .
C2 C14 1.325(10) .
C2 C3 1.521(8) .
C3 C9 1.48 .
C3 C12 1.510(9) .
C3 C13 1.551(9) .
C9 C4 1.38 .
C9 C8 1.39 .
C4 C5 1.38 .
C5 C6 1.38 .
C6 C7 1.38 .
C7 C8 1.38 .
C14 C15 1.491(10) .
C14 Li1 2.22(2) 2_656
C15 C20 1.377(13) .
C15 C16 1.400(13) .
C15 Li1 2.77(2) 2_656
C16 C17 1.455(13) .
C17 C18 1.36(2) .
C18 C19 1.313(15) .
C19 C20 1.409(13) .
O1 C23A 1.441(12) .
O1 C23 1.434(11) .
O1 C21 1.452(11) .
O1 C21A 1.452(12) .
C21 C22 1.507(14) .
C23 C24 1.510(13) .
C21A C22A 1.509(13) .
C23A C24A 1.513(13) .
C25 C26 1.507(13) .
C25 C29 1.515(13) .
C26 C27 1.512(13) .
C26 C29 2.15(6) .
C27 C28 1.515(13) .
C28 C29 1.511(13) .
C25A C26A 1.508(12) .
C25A C29A 1.509(12) .
C26A C27A 1.515(12) .
C27A C28A 1.521(12) .
C28A C29A 1.509(12) .

loop_
_geom_torsion_atom_site_label_1
_geom_torsion_atom_site_label_2
_geom_torsion_atom_site_label_3
_geom_torsion_atom_site_label_4
_geom_torsion
_geom_torsion_site_symmetry_1
_geom_torsion_site_symmetry_4
C8 C1 C2 C14 174.4(8) . .
C11 C1 C2 C14 53.4(11) . .
C10 C1 C2 C14 -69.3(11) . .
C8 C1 C2 C3 -6.6(7) . .
C11 C1 C2 C3 -127.6(6) . .
C10 C1 C2 C3 109.7(7) . .
C14 C2 C3 C9 -173.3(6) . .
C1 C2 C3 C9 7.6(6) . .
C14 C2 C3 C12 -51.8(9) . .
C1 C2 C3 C12 129.2(6) . .
C14 C2 C3 C13 68.3(8) . .
C1 C2 C3 C13 -110.8(6) . .
C2 C3 C9 C4 175.2(3) . .
C12 C3 C9 C4 51.8(4) . .
C13 C3 C9 C4 -65.4(4) . .
C2 C3 C9 C8 -5.7(3) . .
C12 C3 C9 C8 -129.0(4) . .
C13 C3 C9 C8 113.8(4) . .
C8 C9 C4 C5 0.0 . .
C3 C9 C4 C5 179.1 . .
C9 C4 C5 C6 0.0 . .
C4 C5 C6 C7 0.0 . .
C5 C6 C7 C8 0.0 . .
C6 C7 C8 C9 0.0 . .
C6 C7 C8 C1 178.9(4) . .
C4 C9 C8 C7 0.0 . .
C3 C9 C8 C7 -179.2 . .
C4 C9 C8 C1 -179.1(4) . .
C3 C9 C8 C1 1.7(4) . .
C2 C1 C8 C7 -175.9(3) . .
C11 C1 C8 C7 -53.9(7) . .
C10 C1 C8 C7 66.0(7) . .
C2 C1 C8 C9 3.1(6) . .
C11 C1 C8 C9 125.1(5) . .
C10 C1 C8 C9 -115.0(5) . .
C3 C2 C14 C15 -178.5(7) . .
C1 C2 C14 C15 0.4(14) . .
C3 C2 C14 Li1 -47.6(12) . .
C1 C2 C14 Li1 131.3(9) . .
C3 C2 C14 Li1 46.3(12) . 2_656
C1 C2 C14 Li1 -134.8(9) . 2_656
O1 Li1 C14 C2 -53.0(13) . .
C14 Li1 C14 C2 124.1(9) 2_656 .
Li1 Li1 C14 C2 124.1(9) 2_656 .
H12A Li1 C14 C2 -160.8(8) 2_656 .
C15 Li1 C14 C2 -141.2(11) . .
H16 Li1 C14 C2 47.0(14) 2_656 .
H20 Li1 C14 C2 -97.6(9) . .
C15 Li1 C14 C2 89.4(10) 2_656 .
H13A Li1 C14 C2 16.8(12) . .
O1 Li1 C14 C15 88.2(9) . .
C14 Li1 C14 C15 -94.7(8) 2_656 .
Li1 Li1 C14 C15 -94.7(8) 2_656 .
H12A Li1 C14 C15 -19.6(7) 2_656 .
C15 Li1 C14 C15 0.0 . .
H16 Li1 C14 C15 -171.8(9) 2_656 .
H20 Li1 C14 C15 43.6(5) . .
C15 Li1 C14 C15 -129.3(6) 2_656 .
H13A Li1 C14 C15 158.1(10) . .
O1 Li1 C14 Li1 -177.0(13) . 2_656
C14 Li1 C14 Li1 0.000(1) 2_656 2_656
Li1 Li1 C14 Li1 0.0 2_656 2_656
H12A Li1 C14 Li1 75.1(7) 2_656 2_656
C15 Li1 C14 Li1 94.7(8) . 2_656
H16 Li1 C14 Li1 -77.1(10) 2_656 2_656
H20 Li1 C14 Li1 138.3(7) . 2_656
C15 Li1 C14 Li1 -34.6(4) 2_656 2_656
H13A Li1 C14 Li1 -107.2(11) . 2_656
C2 C14 C15 C20 89.3(11) . .
Li1 C14 C15 C20 -57.2(9) . .
Li1 C14 C15 C20 -123.2(9) 2_656 .
C2 C14 C15 C16 -97.2(11) . .
Li1 C14 C15 C16 116.4(8) . .
Li1 C14 C15 C16 50.4(9) 2_656 .
C2 C14 C15 Li1 146.5(10) . .
Li1 C14 C15 Li1 0.0 . .
Li1 C14 C15 Li1 -66.0(7) 2_656 .
C2 C14 C15 Li1 -147.5(11) . 2_656
Li1 C14 C15 Li1 66.0(7) . 2_656
Li1 C14 C15 Li1 0.000(1) 2_656 2_656
O1 Li1 C15 C20 24.0(9) . .
C14 Li1 C15 C20 135.0(9) . .
C14 Li1 C15 C20 -124.7(8) 2_656 .
Li1 Li1 C15 C20 -158.0(9) 2_656 .
H12A Li1 C15 C20 -64.5(7) 2_656 .
H16 Li1 C15 C20 164.5(30) 2_656 .
H20 Li1 C15 C20 20.4(3) . .
C15 Li1 C15 C20 -158.0(9) 2_656 .
H13A Li1 C15 C20 113.9(10) . .
O1 Li1 C15 C16 145.2(9) . .
C14 Li1 C15 C16 -103.8(11) . .
C14 Li1 C15 C16 -3.5(12) 2_656 .
Li1 Li1 C15 C16 -36.7(11) 2_656 .
H12A Li1 C15 C16 56.7(10) 2_656 .
H16 Li1 C15 C16 -74.3(32) 2_656 .
H20 Li1 C15 C16 141.7(10) . .
C15 Li1 C15 C16 -36.7(11) 2_656 .
H13A Li1 C15 C16 -124.9(12) . .
O1 Li1 C15 C14 -111.0(9) . .
C14 Li1 C15 C14 0.000(1) . .
C14 Li1 C15 C14 100.3(8) 2_656 .
Li1 Li1 C15 C14 67.0(7) 2_656 .
H12A Li1 C15 C14 160.5(8) 2_656 .
H16 Li1 C15 C14 29.5(29) 2_656 .
H20 Li1 C15 C14 -114.6(7) . .
C15 Li1 C15 C14 67.0(7) 2_656 .
H13A Li1 C15 C14 -21.1(9) . .
O1 Li1 C15 Li1 -178.0(12) . 2_656
C14 Li1 C15 Li1 -67.0(7) . 2_656
C14 Li1 C15 Li1 33.2(4) 2_656 2_656
Li1 Li1 C15 Li1 0.0 2_656 2_656
H12A Li1 C15 Li1 93.4(8) 2_656 2_656
H16 Li1 C15 Li1 -37.6(26) 2_656 2_656
H20 Li1 C15 Li1 178.4(8) . 2_656
C15 Li1 C15 Li1 0.000(1) 2_656 2_656
H13A Li1 C15 Li1 -88.1(10) . 2_656
C20 C15 C16 C17 2.3(13) . .
C14 C15 C16 C17 -171.6(8) . .
Li1 C15 C16 C17 -104.7(10) . .
Li1 C15 C16 C17 -133.3(9) 2_656 .
C15 C16 C17 C18 -0.2(14) . .
C16 C17 C18 C19 0.3(17) . .
C17 C18 C19 C20 -2.4(17) . .
C16 C15 C20 C19 -4.6(13) . .
C14 C15 C20 C19 169.2(8) . .
Li1 C15 C20 C19 125.5(9) . .
Li1 C15 C20 C19 101.1(12) 2_656 .
C18 C19 C20 C15 4.7(15) . .
C14 Li1 O1 C23A 8.1(15) . .
C14 Li1 O1 C23A -168.7(12) 2_656 .
Li1 Li1 O1 C23A -88.3(247) 2_656 .
H12A Li1 O1 C23A 121.5(14) 2_656 .
C15 Li1 O1 C23A 46.4(14) . .
H16 Li1 O1 C23A -125.8(12) 2_656 .
H20 Li1 O1 C23A 48.9(12) . .
C15 Li1 O1 C23A -131.9(12) 2_656 .
H13A Li1 O1 C23A -54.5(14) . .
C14 Li1 O1 C23 31.7(16) . .
C14 Li1 O1 C23 -145.0(13) 2_656 .
Li1 Li1 O1 C23 -64.7(248) 2_656 .
H12A Li1 O1 C23 145.2(14) 2_656 .
C15 Li1 O1 C23 70.0(14) . .
H16 Li1 O1 C23 -102.2(13) 2_656 .
H20 Li1 O1 C23 72.5(13) . .
C15 Li1 O1 C23 -108.2(13) 2_656 .
H13A Li1 O1 C23 -30.9(15) . .
C14 Li1 O1 C21 -153.0(14) . .
C14 Li1 O1 C21 30.2(17) 2_656 .
Li1 Li1 O1 C21 110.6(246) 2_656 .
H12A Li1 O1 C21 -39.6(16) 2_656 .
C15 Li1 O1 C21 -114.7(14) . .
H16 Li1 O1 C21 73.1(14) 2_656 .
H20 Li1 O1 C21 -112.2(13) . .
C15 Li1 O1 C21 67.1(15) 2_656 .
H13A Li1 O1 C21 144.4(15) . .
C14 Li1 O1 C21A -158.1(13) . .
C14 Li1 O1 C21A 25.2(17) 2_656 .
Li1 Li1 O1 C21A 105.5(246) 2_656 .
H12A Li1 O1 C21A -44.6(16) 2_656 .
C15 Li1 O1 C21A -119.8(13) . .
H16 Li1 O1 C21A 68.0(13) 2_656 .
H20 Li1 O1 C21A -117.3(13) . .
C15 Li1 O1 C21A 62.0(15) 2_656 .
H13A Li1 O1 C21A 139.3(14) . .
C23A O1 C21 C22 -53.1(39) . .
C23 O1 C21 C22 -76.5(35) . .
C21A O1 C21 C22 -138.7(386) . .
Li1 O1 C21 C22 107.4(33) . .
C23A O1 C23 C24 164.7(66) . .
C21 O1 C23 C24 -76.3(25) . .
C21A O1 C23 C24 -72.0(25) . .
Li1 O1 C23 C24 99.6(23) . .
C23A O1 C21A C22A -66.6(34) . .
C23 O1 C21A C22A -88.9(30) . .
C21 O1 C21A C22A 30.3(343) . .
Li1 O1 C21A C22A 99.2(27) . .
C23 O1 C23A C24A -9.3(41) . .
C21 O1 C23A C24A -79.9(26) . .
C21A O1 C23A C24A -74.7(26) . .
Li1 O1 C23A C24A 118.3(20) . .
C29 C25 C26 C27 -63.5(38) . .
C29 C25 C26 C29 0.000(2) . .
C25 C26 C27 C28 70.4(34) . .
C29 C26 C27 C28 29.2(26) . .
C26 C27 C28 C29 -41.7(40) . .
C27 C28 C29 C25 0.6(52) . .
C27 C28 C29 C26 28.7(27) . .
C26 C25 C29 C28 40.4(50) . .
C26 C25 C29 C26 0.0 . .
C25 C26 C29 C28 -140.9(49) . .
C27 C26 C29 C28 -30.1(29) . .
C25 C26 C29 C25 0.000(2) . .
C27 C26 C29 C25 110.8(41) . .
C29A C25A C26A C27A -5.5(32) . .
C25A C26A C27A C28A -11.6(36) . .
C26A C27A C28A C29A 23.6(37) . .
C27A C28A C29A C25A -25.9(31) . .
C26A C25A C29A C28A 20.6(31) . .
